data_4129639
loop_
_publ_author_name
'Song, Liqiang'
'Zhu, Guili'
'Liu, Yongjiang'
'Liu, Bo'
'Qin, Song'

_publ_section_title
;
 Total Synthesis of Atisane-Type Diterpenoids: Application of Diels-Alder
 Cycloadditions of Podocarpane-Type Unmasked ortho-Benzoquinones.
;
_journal_issue 42
_journal_name_full 'Journal of the American Chemical Society'
_journal_page_first 13706
_journal_page_last 13714
_journal_paper_doi 10.1021/jacs.5b08958
_journal_volume 137
_journal_year 2015
_chemical_formula_moiety 'C24 H38 O4 Si'
_chemical_formula_sum 'C24 H38 O4 Si'
_chemical_formula_weight 418.63
_space_group_crystal_system monoclinic
_space_group_IT_number 14
_space_group_name_Hall '-P 2ybc'
_space_group_name_H-M_alt 'P 1 21/c 1'
_atom_sites_solution_hydrogens geom
_atom_sites_solution_primary iterative
_audit_creation_date 2014-06-19
_audit_creation_method
;
Olex2 1.2
(compiled 2013.11.15 svn.r2834 for OlexSys, GUI svn.r4720)
;
_cell_angle_alpha 90
_cell_angle_beta 99.818(5)
_cell_angle_gamma 90
_cell_formula_units_Z 4
_cell_length_a 7.3873(4)
_cell_length_b 16.6013(8)
_cell_length_c 19.9640(10)
_cell_measurement_reflns_used 7495
_cell_measurement_temperature 293(2)
_cell_measurement_theta_max 28.1370
_cell_measurement_theta_min 3.3230
_cell_volume 2412.5(2)
_computing_cell_refinement
;
CrysAlisPro, Agilent Technologies,
Version 1.171.36.28 (release 01-02-2013 CrysAlis171 .NET)
(compiled Feb  1 2013,16:14:44)
;
_computing_data_collection
;
CrysAlisPro, Agilent Technologies,
Version 1.171.36.28 (release 01-02-2013 CrysAlis171 .NET)
(compiled Feb  1 2013,16:14:44)
;
_computing_data_reduction
;
CrysAlisPro, Agilent Technologies,
Version 1.171.36.28 (release 01-02-2013 CrysAlis171 .NET)
(compiled Feb  1 2013,16:14:44)
;
_computing_molecular_graphics 'Olex2 (Dolomanov et al., 2009)'
_computing_publication_material 'Olex2 (Dolomanov et al., 2009)'
_computing_structure_refinement 'ShelXL (Sheldrick, 2008)'
_computing_structure_solution
;
Superflip (Palatinus & Chapuis, 2007;Palatinus & van der Lee, 2008;
Palatinus et al., 2012)
;
_diffrn_ambient_temperature 293.15
_diffrn_detector_area_resol_mean 16.0874
_diffrn_measured_fraction_theta_full 0.998
_diffrn_measured_fraction_theta_max 0.999
_diffrn_measurement_details
;
#__ type_ start__ end____ width___ exp.time_
  1 omega  -69.00  -44.00   1.0000   20.0000
omega____ theta____ kappa____ phi______ frames
    -      -17.5174 -178.0000 -180.0000 25

#__ type_ start__ end____ width___ exp.time_
  2 omega  -24.00   24.00   1.0000   20.0000
omega____ theta____ kappa____ phi______ frames
    -      -17.5174  -99.0000   60.0000 48

#__ type_ start__ end____ width___ exp.time_
  3 omega  -21.00   21.00   1.0000   20.0000
omega____ theta____ kappa____ phi______ frames
    -      -17.5174  -99.0000 -120.0000 42

#__ type_ start__ end____ width___ exp.time_
  4 omega  -23.00    3.00   1.0000   20.0000
omega____ theta____ kappa____ phi______ frames
    -      -17.5174  -99.0000    0.0000 26

#__ type_ start__ end____ width___ exp.time_
  5 omega   37.00   95.00   1.0000   20.0000
omega____ theta____ kappa____ phi______ frames
    -       19.2361  178.0000   90.0000 58

#__ type_ start__ end____ width___ exp.time_
  6 omega   -6.00   83.00   1.0000   20.0000
omega____ theta____ kappa____ phi______ frames
    -       19.2361   38.0000 -120.0000 89

#__ type_ start__ end____ width___ exp.time_
  7 omega  -43.00   63.00   1.0000   20.0000
omega____ theta____ kappa____ phi______ frames
    -       19.2361  -19.0000   30.0000 106
;
_diffrn_measurement_device_type 'Xcalibur, Eos'
_diffrn_measurement_method '\w scans'
_diffrn_orient_matrix_UB_11 0.0673157000
_diffrn_orient_matrix_UB_12 -0.0302153000
_diffrn_orient_matrix_UB_13 0.0095158000
_diffrn_orient_matrix_UB_21 0.0428774000
_diffrn_orient_matrix_UB_22 0.0245143000
_diffrn_orient_matrix_UB_23 0.0272654000
_diffrn_orient_matrix_UB_31 -0.0559086000
_diffrn_orient_matrix_UB_32 -0.0175957000
_diffrn_orient_matrix_UB_33 0.0216210000
_diffrn_radiation_monochromator graphite
_diffrn_radiation_type MoK\a
_diffrn_radiation_wavelength 0.71073
_diffrn_reflns_av_R_equivalents 0.0250
_diffrn_reflns_av_unetI/netI 0.0310
_diffrn_reflns_Laue_measured_fraction_full 0.998
_diffrn_reflns_Laue_measured_fraction_max 0.999
_diffrn_reflns_limit_h_max 9
_diffrn_reflns_limit_h_min -8
_diffrn_reflns_limit_k_max 20
_diffrn_reflns_limit_k_min -20
_diffrn_reflns_limit_l_max 24
_diffrn_reflns_limit_l_min -24
_diffrn_reflns_number 17944
_diffrn_reflns_point_group_measured_fraction_full 0.998
_diffrn_reflns_point_group_measured_fraction_max 0.999
_diffrn_reflns_theta_full 25.242
_diffrn_reflns_theta_max 26.371
_diffrn_reflns_theta_min 3.056
_diffrn_source 'Enhance (Mo) X-ray Source'
_exptl_absorpt_coefficient_mu 0.123
_exptl_absorpt_correction_T_max 1.00000
_exptl_absorpt_correction_T_min 0.76680
_exptl_absorpt_correction_type multi-scan
_exptl_absorpt_process_details
;
CrysAlisPro, Agilent Technologies,
Version 1.171.36.28 (release 01-02-2013 CrysAlis171 .NET)
(compiled Feb  1 2013,16:14:44)
Empirical absorption correction using spherical harmonics,
 implemented in SCALE3 ABSPACK scaling algorithm.
;
_exptl_crystal_colour
;
;
_exptl_crystal_density_diffrn 1.153
_exptl_crystal_description
;
;
_exptl_crystal_F_000 912
_exptl_crystal_size_max 0.3
_exptl_crystal_size_mid 0.2
_exptl_crystal_size_min 0.2
_refine_diff_density_max 0.246
_refine_diff_density_min -0.242
_refine_diff_density_rms 0.036
_refine_ls_extinction_method none
_refine_ls_goodness_of_fit_ref 1.031
_refine_ls_hydrogen_treatment mixed
_refine_ls_matrix_type full
_refine_ls_number_parameters 271
_refine_ls_number_reflns 4933
_refine_ls_number_restraints 0
_refine_ls_restrained_S_all 1.031
_refine_ls_R_factor_all 0.0644
_refine_ls_R_factor_gt 0.0456
_refine_ls_shift/su_max 0.001
_refine_ls_shift/su_mean 0.000
_refine_ls_structure_factor_coef Fsqd
_refine_ls_weighting_details
;
 w=1/[\s^2^(Fo^2^)+(0.0565P)^2^+0.4825P]
 where P=(Fo^2^+2Fc^2^)/3
;
_refine_ls_weighting_scheme calc
_refine_ls_wR_factor_gt 0.1121
_refine_ls_wR_factor_ref 0.1213
_reflns_Friedel_coverage 0.000
_reflns_number_gt 3681
_reflns_number_total 4933
_reflns_threshold_expression 'I > 2\s(I)'
_cod_data_source_file ja5b08958_si_001.cif
_cod_data_source_block 140616_s3_slq_m
_cod_database_code 4129639
_shelxl_version_number 2013-2
_chemical_oxdiff_formula C12h10o3n3
_shelx_space_group_comment
;
The symmetry employed for this shelxl refinement is uniquely defined
by the following loop, which should always be used as a source of
symmetry information in preference to the above space-group names.
They are only intended as comments.
;
_shelx_estimated_absorpt_t_max 0.976
_shelx_estimated_absorpt_t_min 0.964
_reflns_odcompleteness_completeness 99.82
_reflns_odcompleteness_iscentric 1
_reflns_odcompleteness_theta 26.32
_olex2_refinement_description
;
1. Fixed Uiso
 At 1.2 times of:
  All C(H) groups, All C(H,H) groups
 At 1.5 times of:
  All C(H,H,H) groups, All O(H) groups
2.a Ternary CH refined with riding coordinates:
 C4(H4), C8(H8), C15(H15)
2.b Secondary CH2 refined with riding coordinates:
 C5(H5A,H5B), C6(H6A,H6B), C10(H10A,H10B), C11(H11A,H11B)
2.c Aromatic/amide H refined with riding coordinates:
 C14(H14), C20(H20)
2.d Idealised Me refined as rotating group:
 C1(H1A,H1B,H1C), C2(H2A,H2B,H2C), C9(H9A,H9B,H9C), C18(H18A,H18B,H18C),
 C19(H19A,H19B,H19C), C22(H22A,H22B,H22C), C23(H23A,H23B,H23C), C24(H24A,H24B,
 H24C)
2.e Idealised tetrahedral OH refined as rotating group:
 O1(H1)
;

loop_
_space_group_symop_operation_xyz
'x, y, z'
'-x, y+1/2, -z+1/2'
'-x, -y, -z'
'x, -y-1/2, z-1/2'

loop_
_atom_site_label
_atom_site_type_symbol
_atom_site_fract_x
_atom_site_fract_y
_atom_site_fract_z
_atom_site_U_iso_or_equiv
_atom_site_adp_type
_atom_site_occupancy
_atom_site_site_symmetry_order
_atom_site_calc_flag
_atom_site_refinement_flags_posn
C1 C 0.3955(3) 0.63783(14) 0.47399(11) 0.0586(6) Uani 1 1 d .
H1A H 0.3805 0.5821 0.4847 0.088 Uiso 1 1 calc GR
H1B H 0.3602 0.6458 0.4259 0.088 Uiso 1 1 calc GR
H1C H 0.3195 0.6704 0.4977 0.088 Uiso 1 1 calc GR
C2 C 0.6116(3) 0.75346(11) 0.48474(11) 0.0550(5) Uani 1 1 d .
H2A H 0.5387 0.7814 0.5128 0.083 Uiso 1 1 calc GR
H2B H 0.5673 0.7659 0.4379 0.083 Uiso 1 1 calc GR
H2C H 0.7375 0.7701 0.4966 0.083 Uiso 1 1 calc GR
C3 C 0.5977(2) 0.66214(10) 0.49588(9) 0.0379(4) Uani 1 1 d .
C4 C 0.7127(2) 0.61699(10) 0.45017(8) 0.0387(4) Uani 1 1 d .
H4 H 0.6846 0.5594 0.4521 0.046 Uiso 1 1 calc R
C5 C 0.9168(2) 0.62770(10) 0.47384(9) 0.0385(4) Uani 1 1 d .
H5A H 0.9481 0.6844 0.4729 0.046 Uiso 1 1 calc R
H5B H 0.9839 0.5993 0.4434 0.046 Uiso 1 1 calc R
C6 C 0.9718(2) 0.59512(11) 0.54582(8) 0.0377(4) Uani 1 1 d .
H6A H 1.1033 0.6019 0.5598 0.045 Uiso 1 1 calc R
H6B H 0.9456 0.5379 0.5457 0.045 Uiso 1 1 calc R
C7 C 0.8723(2) 0.63662(9) 0.59797(8) 0.0314(3) Uani 1 1 d .
C8 C 0.6616(2) 0.63434(10) 0.57094(8) 0.0330(4) Uani 1 1 d .
H8 H 0.6296 0.5771 0.5708 0.040 Uiso 1 1 calc R
C9 C 0.9543(3) 0.72167(11) 0.61373(10) 0.0483(5) Uani 1 1 d .
H9A H 0.8761 0.7520 0.6382 0.073 Uiso 1 1 calc GR
H9B H 0.9632 0.7488 0.5719 0.073 Uiso 1 1 calc GR
H9C H 1.0744 0.7170 0.6408 0.073 Uiso 1 1 calc GR
C10 C 0.5487(3) 0.67312(13) 0.62034(10) 0.0550(5) Uani 1 1 d .
H10A H 0.5351 0.7300 0.6096 0.066 Uiso 1 1 calc R
H10B H 0.4269 0.6495 0.6122 0.066 Uiso 1 1 calc R
C11 C 0.6263(3) 0.66507(11) 0.69571(9) 0.0464(5) Uani 1 1 d .
H11A H 0.5252 0.6551 0.7199 0.056 Uiso 1 1 calc R
H11B H 0.6810 0.7162 0.7117 0.056 Uiso 1 1 calc R
C12 C 0.7694(2) 0.59911(10) 0.71462(8) 0.0355(4) Uani 1 1 d .
C13 C 0.9038(2) 0.58841(9) 0.66393(8) 0.0325(4) Uani 1 1 d .
C14 C 1.0324(2) 0.53350(10) 0.68358(8) 0.0365(4) Uani 1 1 d .
H14 H 1.1231 0.5215 0.6580 0.044 Uiso 1 1 calc R
C15 C 1.0222(2) 0.49163(10) 0.75025(8) 0.0377(4) Uani 1 1 d .
H15 H 1.1240 0.4537 0.7631 0.045 Uiso 1 1 calc R
C16 C 0.6882(3) 0.51416(11) 0.71387(9) 0.0400(4) Uani 1 1 d .
C17 C 0.8345(3) 0.44891(10) 0.73948(8) 0.0401(4) Uani 1 1 d .
C18 C 0.6465(3) 0.37174(15) 0.80485(13) 0.0742(7) Uani 1 1 d .
H18A H 0.6346 0.3302 0.7710 0.111 Uiso 1 1 calc GR
H18B H 0.5425 0.4072 0.7957 0.111 Uiso 1 1 calc GR
H18C H 0.6517 0.3478 0.8489 0.111 Uiso 1 1 calc GR
C19 C 0.9379(3) 0.32372(12) 0.69896(11) 0.0625(6) Uani 1 1 d .
H19A H 0.8909 0.2796 0.6700 0.094 Uiso 1 1 calc GR
H19B H 0.9540 0.3068 0.7456 0.094 Uiso 1 1 calc GR
H19C H 1.0540 0.3406 0.6883 0.094 Uiso 1 1 calc GR
C20 C 0.8820(3) 0.60852(10) 0.78582(9) 0.0403(4) Uani 1 1 d .
H20 H 0.8582 0.6500 0.8144 0.048 Uiso 1 1 calc R
C21 C 1.0152(3) 0.55541(10) 0.80547(8) 0.0391(4) Uani 1 1 d .
C22 C 1.4124(3) 0.58292(16) 0.86243(13) 0.0760(7) Uani 1 1 d .
H22A H 1.4375 0.5476 0.8271 0.114 Uiso 1 1 calc GR
H22B H 1.5072 0.5773 0.9015 0.114 Uiso 1 1 calc GR
H22C H 1.4090 0.6376 0.8466 0.114 Uiso 1 1 calc GR
C23 C 1.2031(5) 0.45402(15) 0.92447(13) 0.0938(9) Uani 1 1 d .
H23A H 1.0861 0.4390 0.9354 0.141 Uiso 1 1 calc GR
H23B H 1.2936 0.4543 0.9652 0.141 Uiso 1 1 calc GR
H23C H 1.2382 0.4160 0.8928 0.141 Uiso 1 1 calc GR
C24 C 1.1191(4) 0.63234(15) 0.94540(11) 0.0706(6) Uani 1 1 d .
H24A H 1.1208 0.6850 0.9257 0.106 Uiso 1 1 calc GR
H24B H 1.2042 0.6306 0.9875 0.106 Uiso 1 1 calc GR
H24C H 0.9977 0.6206 0.9538 0.106 Uiso 1 1 calc GR
O1 O 0.6697(2) 0.64216(9) 0.38045(6) 0.0568(4) Uani 1 1 d .
H1 H 0.5872 0.6138 0.3602 0.085 Uiso 1 1 calc GR
O2 O 0.52805(19) 0.49861(8) 0.69438(8) 0.0596(4) Uani 1 1 d .
O3 O 0.81077(19) 0.38964(7) 0.68851(6) 0.0510(3) Uani 1 1 d .
O4 O 0.81179(19) 0.41666(8) 0.80326(6) 0.0528(4) Uani 1 1 d .
Si1 Si 1.18651(8) 0.55622(3) 0.88583(2) 0.04599(16) Uani 1 1 d .

loop_
_atom_site_aniso_label
_atom_site_aniso_U_11
_atom_site_aniso_U_22
_atom_site_aniso_U_33
_atom_site_aniso_U_23
_atom_site_aniso_U_13
_atom_site_aniso_U_12
C1 0.0351(11) 0.0872(16) 0.0499(12) 0.0121(11) -0.0031(9) -0.0070(10)
C2 0.0566(13) 0.0463(11) 0.0607(13) 0.0156(10) 0.0055(10) 0.0114(9)
C3 0.0314(9) 0.0432(10) 0.0374(9) 0.0077(7) 0.0007(7) -0.0013(7)
C4 0.0447(10) 0.0385(9) 0.0317(9) 0.0049(7) 0.0029(7) -0.0090(8)
C5 0.0397(10) 0.0408(9) 0.0365(9) 0.0057(7) 0.0112(7) 0.0007(7)
C6 0.0326(9) 0.0463(10) 0.0354(9) 0.0056(7) 0.0089(7) 0.0046(7)
C7 0.0318(9) 0.0303(8) 0.0314(8) 0.0021(6) 0.0038(7) 0.0007(6)
C8 0.0304(9) 0.0332(8) 0.0355(9) 0.0033(7) 0.0055(7) 0.0016(7)
C9 0.0546(12) 0.0406(10) 0.0465(11) -0.0012(8) -0.0009(9) -0.0102(8)
C10 0.0463(12) 0.0727(14) 0.0466(11) 0.0043(10) 0.0099(9) 0.0244(10)
C11 0.0502(12) 0.0478(10) 0.0438(11) -0.0011(8) 0.0151(9) 0.0125(9)
C12 0.0387(10) 0.0352(9) 0.0335(9) -0.0007(7) 0.0087(7) 0.0028(7)
C13 0.0326(9) 0.0340(8) 0.0307(8) -0.0025(7) 0.0048(7) -0.0007(7)
C14 0.0348(9) 0.0417(9) 0.0324(9) -0.0001(7) 0.0044(7) 0.0036(7)
C15 0.0420(10) 0.0379(9) 0.0312(9) 0.0012(7) 0.0008(7) 0.0040(7)
C16 0.0409(11) 0.0450(10) 0.0348(9) -0.0014(8) 0.0089(8) -0.0030(8)
C17 0.0540(11) 0.0340(9) 0.0314(9) -0.0003(7) 0.0043(8) -0.0029(8)
C18 0.0791(17) 0.0680(15) 0.0803(17) 0.0180(13) 0.0272(14) -0.0177(12)
C19 0.0922(17) 0.0427(11) 0.0505(12) -0.0049(9) 0.0057(11) 0.0130(11)
C20 0.0537(11) 0.0359(9) 0.0323(9) -0.0047(7) 0.0103(8) -0.0039(8)
C21 0.0479(11) 0.0377(9) 0.0313(9) 0.0015(7) 0.0053(7) -0.0069(8)
C22 0.0667(16) 0.0913(18) 0.0701(16) -0.0248(14) 0.0115(12) -0.0139(13)
C23 0.132(3) 0.0696(16) 0.0660(16) 0.0253(13) -0.0218(16) -0.0106(16)
C24 0.0828(17) 0.0842(16) 0.0450(13) -0.0158(11) 0.0112(11) -0.0076(13)
O1 0.0566(9) 0.0767(10) 0.0340(7) 0.0086(6) -0.0013(6) -0.0177(7)
O2 0.0427(8) 0.0600(9) 0.0736(10) 0.0016(7) 0.0029(7) -0.0089(6)
O3 0.0701(9) 0.0360(7) 0.0418(7) -0.0059(5) -0.0047(6) 0.0014(6)
O4 0.0704(9) 0.0477(7) 0.0406(7) 0.0059(6) 0.0103(6) -0.0143(7)
Si1 0.0584(4) 0.0459(3) 0.0307(3) 0.0001(2) -0.0009(2) -0.0067(2)

loop_
_atom_type_symbol
_atom_type_description
_atom_type_scat_dispersion_real
_atom_type_scat_dispersion_imag
_atom_type_scat_source
C C 0.0033 0.0016 'International Tables Vol C Tables 4.2.6.8 and 6.1.1.4'
H H 0.0000 0.0000 'International Tables Vol C Tables 4.2.6.8 and 6.1.1.4'
O O 0.0106 0.0060 'International Tables Vol C Tables 4.2.6.8 and 6.1.1.4'
Si Si 0.0817 0.0704 'International Tables Vol C Tables 4.2.6.8 and 6.1.1.4'

loop_
_geom_angle_atom_site_label_1
_geom_angle_atom_site_label_2
_geom_angle_atom_site_label_3
_geom_angle
H1A C1 H1B 109.5
H1A C1 H1C 109.5
H1B C1 H1C 109.5
C3 C1 H1A 109.5
C3 C1 H1B 109.5
C3 C1 H1C 109.5
H2A C2 H2B 109.5
H2A C2 H2C 109.5
H2B C2 H2C 109.5
C3 C2 H2A 109.5
C3 C2 H2B 109.5
C3 C2 H2C 109.5
C1 C3 C2 107.67(15)
C1 C3 C4 108.09(15)
C1 C3 C8 108.39(14)
C2 C3 C4 109.65(14)
C2 C3 C8 114.41(15)
C4 C3 C8 108.47(13)
C3 C4 H4 108.0
C5 C4 C3 112.24(14)
C5 C4 H4 108.0
O1 C4 C3 112.27(14)
O1 C4 H4 108.0
O1 C4 C5 108.20(13)
C4 C5 H5A 109.6
C4 C5 H5B 109.6
C4 C5 C6 110.13(13)
H5A C5 H5B 108.1
C6 C5 H5A 109.6
C6 C5 H5B 109.6
C5 C6 H6A 108.9
C5 C6 H6B 108.9
C5 C6 C7 113.48(13)
H6A C6 H6B 107.7
C7 C6 H6A 108.9
C7 C6 H6B 108.9
C6 C7 C8 108.64(13)
C6 C7 C9 109.34(14)
C9 C7 C8 115.18(14)
C13 C7 C6 109.27(13)
C13 C7 C8 106.41(13)
C13 C7 C9 107.86(13)
C3 C8 H8 104.5
C7 C8 C3 116.48(13)
C7 C8 H8 104.5
C10 C8 C3 112.53(14)
C10 C8 C7 112.75(14)
C10 C8 H8 104.5
C7 C9 H9A 109.5
C7 C9 H9B 109.5
C7 C9 H9C 109.5
H9A C9 H9B 109.5
H9A C9 H9C 109.5
H9B C9 H9C 109.5
C8 C10 H10A 108.2
C8 C10 H10B 108.2
H10A C10 H10B 107.4
C11 C10 C8 116.33(15)
C11 C10 H10A 108.2
C11 C10 H10B 108.2
C10 C11 H11A 108.3
C10 C11 H11B 108.3
C10 C11 C12 115.87(14)
H11A C11 H11B 107.4
C12 C11 H11A 108.3
C12 C11 H11B 108.3
C11 C12 C13 114.62(14)
C11 C12 C16 113.90(15)
C11 C12 C20 113.68(14)
C16 C12 C13 100.49(13)
C20 C12 C13 108.23(14)
C20 C12 C16 104.68(13)
C7 C13 C12 119.04(13)
C14 C13 C7 127.73(15)
C14 C13 C12 113.16(14)
C13 C14 H14 122.1
C13 C14 C15 115.75(15)
C15 C14 H14 122.1
C14 C15 H15 111.9
C14 C15 C17 105.51(13)
C14 C15 C21 109.09(13)
C17 C15 H15 111.9
C21 C15 H15 111.9
C21 C15 C17 106.15(14)
C12 C16 C17 112.92(15)
O2 C16 C12 124.06(16)
O2 C16 C17 123.01(16)
C15 C17 C16 106.51(13)
O3 C17 C15 114.97(14)
O3 C17 C16 104.83(14)
O3 C17 O4 111.52(13)
O4 C17 C15 106.89(14)
O4 C17 C16 112.12(14)
H18A C18 H18B 109.5
H18A C18 H18C 109.5
H18B C18 H18C 109.5
O4 C18 H18A 109.5
O4 C18 H18B 109.5
O4 C18 H18C 109.5
H19A C19 H19B 109.5
H19A C19 H19C 109.5
H19B C19 H19C 109.5
O3 C19 H19A 109.5
O3 C19 H19B 109.5
O3 C19 H19C 109.5
C12 C20 H20 121.2
C21 C20 C12 117.70(15)
C21 C20 H20 121.1
C15 C21 Si1 121.41(13)
C20 C21 C15 111.05(15)
C20 C21 Si1 127.44(13)
H22A C22 H22B 109.5
H22A C22 H22C 109.5
H22B C22 H22C 109.5
Si1 C22 H22A 109.5
Si1 C22 H22B 109.5
Si1 C22 H22C 109.5
H23A C23 H23B 109.5
H23A C23 H23C 109.5
H23B C23 H23C 109.5
Si1 C23 H23A 109.5
Si1 C23 H23B 109.5
Si1 C23 H23C 109.5
H24A C24 H24B 109.5
H24A C24 H24C 109.5
H24B C24 H24C 109.5
Si1 C24 H24A 109.5
Si1 C24 H24B 109.5
Si1 C24 H24C 109.5
C4 O1 H1 109.5
C17 O3 C19 115.55(14)
C17 O4 C18 116.59(16)
C22 Si1 C21 106.94(10)
C23 Si1 C21 109.71(10)
C23 Si1 C22 108.84(14)
C23 Si1 C24 111.13(13)
C24 Si1 C21 109.78(10)
C24 Si1 C22 110.34(11)

loop_
_geom_bond_atom_site_label_1
_geom_bond_atom_site_label_2
_geom_bond_distance
C1 H1A 0.9600
C1 H1B 0.9600
C1 H1C 0.9600
C1 C3 1.537(2)
C2 H2A 0.9600
C2 H2B 0.9600
C2 H2C 0.9600
C2 C3 1.538(2)
C3 C4 1.543(2)
C3 C8 1.562(2)
C4 H4 0.9800
C4 C5 1.512(2)
C4 O1 1.436(2)
C5 H5A 0.9700
C5 H5B 0.9700
C5 C6 1.524(2)
C6 H6A 0.9700
C6 H6B 0.9700
C6 C7 1.536(2)
C7 C8 1.558(2)
C7 C9 1.547(2)
C7 C13 1.525(2)
C8 H8 0.9800
C8 C10 1.537(2)
C9 H9A 0.9600
C9 H9B 0.9600
C9 H9C 0.9600
C10 H10A 0.9700
C10 H10B 0.9700
C10 C11 1.522(3)
C11 H11A 0.9700
C11 H11B 0.9700
C11 C12 1.524(2)
C12 C13 1.544(2)
C12 C16 1.532(2)
C12 C20 1.528(2)
C13 C14 1.327(2)
C14 H14 0.9300
C14 C15 1.515(2)
C15 H15 0.9800
C15 C17 1.539(3)
C15 C21 1.536(2)
C16 C17 1.554(3)
C16 O2 1.209(2)
C17 O3 1.405(2)
C17 O4 1.417(2)
C18 H18A 0.9600
C18 H18B 0.9600
C18 H18C 0.9600
C18 O4 1.436(3)
C19 H19A 0.9600
C19 H19B 0.9600
C19 H19C 0.9600
C19 O3 1.434(2)
C20 H20 0.9300
C20 C21 1.330(2)
C21 Si1 1.8661(18)
C22 H22A 0.9600
C22 H22B 0.9600
C22 H22C 0.9600
C22 Si1 1.862(2)
C23 H23A 0.9600
C23 H23B 0.9600
C23 H23C 0.9600
C23 Si1 1.859(2)
C24 H24A 0.9600
C24 H24B 0.9600
C24 H24C 0.9600
C24 Si1 1.860(2)
O1 H1 0.8200

loop_
_geom_torsion_atom_site_label_1
_geom_torsion_atom_site_label_2
_geom_torsion_atom_site_label_3
_geom_torsion_atom_site_label_4
_geom_torsion
C1 C3 C4 C5 -172.03(14)
C1 C3 C4 O1 65.82(18)
C1 C3 C8 C7 167.39(15)
C1 C3 C8 C10 -60.2(2)
C2 C3 C4 C5 70.87(18)
C2 C3 C4 O1 -51.28(19)
C2 C3 C8 C7 -72.47(19)
C2 C3 C8 C10 59.9(2)
C3 C4 C5 C6 60.32(18)
C3 C8 C10 C11 -166.71(17)
C4 C3 C8 C7 50.26(18)
C4 C3 C8 C10 -177.32(15)
C4 C5 C6 C7 -59.29(19)
C5 C6 C7 C8 51.99(18)
C5 C6 C7 C9 -74.46(18)
C5 C6 C7 C13 167.70(14)
C6 C7 C8 C3 -48.80(18)
C6 C7 C8 C10 178.89(14)
C6 C7 C13 C12 -159.13(14)
C6 C7 C13 C14 17.8(2)
C7 C8 C10 C11 -32.5(2)
C7 C13 C14 C15 -176.29(15)
C8 C3 C4 C5 -54.70(17)
C8 C3 C4 O1 -176.85(13)
C8 C7 C13 C12 -42.01(18)
C8 C7 C13 C14 134.89(17)
C8 C10 C11 C12 -18.5(3)
C9 C7 C8 C3 74.20(18)
C9 C7 C8 C10 -58.11(19)
C9 C7 C13 C12 82.11(18)
C9 C7 C13 C14 -101.0(2)
C10 C11 C12 C13 38.1(2)
C10 C11 C12 C16 -76.9(2)
C10 C11 C12 C20 163.30(17)
C11 C12 C13 C7 -6.0(2)
C11 C12 C13 C14 176.69(16)
C11 C12 C16 C17 -174.87(14)
C11 C12 C16 O2 6.4(2)
C11 C12 C20 C21 -177.30(16)
C12 C13 C14 C15 0.8(2)
C12 C16 C17 C15 -6.10(18)
C12 C16 C17 O3 -128.37(14)
C12 C16 C17 O4 110.48(16)
C12 C20 C21 C15 -2.0(2)
C12 C20 C21 Si1 174.60(12)
C13 C7 C8 C3 -166.34(13)
C13 C7 C8 C10 61.35(17)
C13 C12 C16 C17 62.07(16)
C13 C12 C16 O2 -116.69(18)
C13 C12 C20 C21 -48.7(2)
C13 C14 C15 C17 60.79(19)
C13 C14 C15 C21 -52.9(2)
C14 C15 C17 C16 -53.55(16)
C14 C15 C17 O3 62.07(18)
C14 C15 C17 O4 -173.57(13)
C14 C15 C21 C20 52.60(19)
C14 C15 C21 Si1 -124.22(14)
C15 C17 O3 C19 60.5(2)
C15 C17 O4 C18 -178.31(17)
C15 C21 Si1 C22 67.76(16)
C15 C21 Si1 C23 -50.13(18)
C15 C21 Si1 C24 -172.53(14)
C16 C12 C13 C7 116.58(15)
C16 C12 C13 C14 -60.75(18)
C16 C12 C20 C21 57.8(2)
C16 C17 O3 C19 177.08(16)
C16 C17 O4 C18 65.3(2)
C17 C15 C21 C20 -60.65(18)
C17 C15 C21 Si1 122.53(13)
C20 C12 C13 C7 -134.00(14)
C20 C12 C13 C14 48.66(18)
C20 C12 C16 C17 -50.11(17)
C20 C12 C16 O2 131.14(18)
C20 C21 Si1 C22 -108.50(18)
C20 C21 Si1 C23 133.61(19)
C20 C21 Si1 C24 11.2(2)
C21 C15 C17 C16 62.16(16)
C21 C15 C17 O3 177.78(13)
C21 C15 C17 O4 -57.87(16)
O1 C4 C5 C6 -175.25(14)
O2 C16 C17 C15 172.67(16)
O2 C16 C17 O3 50.4(2)
O2 C16 C17 O4 -70.7(2)
O3 C17 O4 C18 -51.9(2)
O4 C17 O3 C19 -61.4(2)
